data_2100284
loop_
_publ_author_name
'Burley, Jonathan C.'

_publ_section_title
;
 Structure and intermolecular interactions of glipizide from laboratory
 X-ray powder diffraction
;
_journal_coeditor_code AV5037
_journal_issue 6
_journal_name_full 'Acta Crystallographica Section B'
_journal_page_first 710
_journal_page_last 716
_journal_paper_doi 10.1107/S0108768105025991
_journal_volume 61
_journal_year 2005
_chemical_formula_moiety 'C21 H27 N5 O4 S1'
_chemical_formula_structural 'C21 H27 N5 O4 S1'
_chemical_formula_sum 'C21 H27 N5 O4 S'
_chemical_formula_weight 445.06
_chemical_name_common glipizide/glucotrol
_chemical_name_systematic 1-Cyclohexyl-3-{{p=[2-[5-methylpyrazine-carboxamido)-ethyl]phenyl}sulphonyl}urea
_space_group_crystal_system triclinic
_space_group_IT_number 2
_space_group_name_H-M_alt 'P -1'
_symmetry_space_group_name_Hall '-P 1'
_symmetry_space_group_name_H-M 'P -1'
_cell_angle_alpha 93.118(3)
_cell_angle_beta 101.154(2)
_cell_angle_gamma 83.479(2)
_cell_formula_units_Z 2
_cell_length_a 9.1487(3)
_cell_length_b 24.2873(8)
_cell_length_c 5.17940(10)
_cell_measurement_temperature 290
_cell_volume 1121.18(6)
_computing_data_collection 'Stoe Winxpow        '
_computing_molecular_graphics Mercury
_computing_structure_refinement 'GSAS (Von Dreele 1990)  '
_computing_structure_solution 'PSSP (Stephens 2002) '
_diffrn_ambient_temperature 290
_diffrn_measurement_device_type 'Stoe Stadi p       '
_diffrn_radiation_monochromator 'Germanium 111        '
_diffrn_radiation_type 'Co K\a'
_diffrn_radiation_wavelength 1.7902
_exptl_absorpt_coefficient_mu 0
_refine_ls_goodness_of_fit_all 1.424
_refine_ls_hydrogen_treatment constr
_refine_ls_number_constraints 1
_refine_ls_number_parameters 130
_refine_ls_number_restraints 86
_refine_ls_restrained_S_all 2.028
_refine_ls_shift/su_max 0
_refine_ls_shift/su_mean 0
_cod_data_source_file av5037.cif
_cod_data_source_block I
_cod_original_cell_volume 1121.20(7)
_cod_original_formula_sum 'C21 H27 N5 O4 S1'
_cod_database_code 2100284

loop_
_symmetry_equiv_pos_site_id
_symmetry_equiv_pos_as_xyz
1 x,y,z
2 -x,-y,-z

loop_
_atom_site_label
_atom_site_fract_x
_atom_site_fract_y
_atom_site_fract_z
_atom_site_U_iso_or_equiv
_atom_site_thermal_displace_type
_atom_site_calc_flag
_atom_site_refinement_flags
_atom_site_occupancy
_atom_site_type_symbol
S4 0.7668(3) 0.28720(10) 2.1169(8) 0.00960(10) Uiso . . 1.000 S
O5 0.7552(6) 0.3188(2) 2.3526(10) 0.00960(10) Uiso . . 1.000 O
O6 0.6361(4) 0.2698(2) 1.9530(10) 0.00960(10) Uiso . . 1.000 O
O10 1.0263(6) 0.3523(4) 2.2604(9) 0.00960(10) Uiso . . 1.000 O
O42 1.2600(10) -0.0125(2) 2.9080(10) 0.00960(10) Uiso . . 1.000 O
N7 0.8403(4) 0.3251(2) 1.9384(7) 0.00960(10) Uiso . . 1.000 N
N11 1.0294(8) 0.3690(4) 1.8353(7) 0.00960(10) Uiso . . 1.000 N
N39 1.2388(8) -0.0117(2) 2.4720(10) 0.00960(10) Uiso . . 1.000 N
N44 1.4714(5) -0.1028(2) 2.9568(8) 0.00960(10) Uiso . . 1.000 N
N52 1.4599(5) -0.1739(2) 2.5310(10) 0.00960(10) Uiso . . 1.000 N
C1 0.8918(5) 0.18290(10) 2.0283(7) 0.00960(10) Uiso . . 1.000 C
C3 0.8950(4) 0.22860(10) 2.1964(7) 0.00960(10) Uiso . . 1.000 C
C9 0.9682(5) 0.3524(2) 2.0277(7) 0.00960(10) Uiso . . 1.000 C
C13 1.1543(5) 0.4029(2) 1.8886(6) 0.00960(10) Uiso . . 1.000 C
C15 1.1088(6) 0.4569(2) 1.7510(10) 0.00960(10) Uiso . . 1.000 C
C18 1.2370(10) 0.4918(2) 1.8050(10) 0.00960(10) Uiso . . 1.000 C
C21 1.3685(8) 0.4617(4) 1.7040(10) 0.00960(10) Uiso . . 1.000 C
C24 1.4152(4) 0.4079(4) 1.841(2) 0.00960(10) Uiso . . 1.000 C
C27 1.2864(7) 0.3726(2) 1.7880(10) 0.00960(10) Uiso . . 1.000 C
C30 0.9963(4) 0.2279(2) 2.4300(7) 0.00960(10) Uiso . . 1.000 C
C32 1.0965(4) 0.1818(2) 2.4928(8) 0.00960(10) Uiso . . 1.000 C
C34 1.0954(4) 0.1365(2) 2.3220(10) 0.00960(10) Uiso . . 1.000 C
C35 1.2044(4) 0.0854(2) 2.3930(10) 0.00960(10) Uiso . . 1.000 C
C36 1.1309(6) 0.0379(2) 2.448(2) 0.00960(10) Uiso . . 1.000 C
C41 1.2870(5) -0.0351(2) 2.7087(10) 0.00960(10) Uiso . . 1.000 C
C43 1.3831(4) -0.0887(2) 2.7276(8) 0.00960(10) Uiso . . 1.000 C
C45 1.5572(5) -0.1509(2) 2.9746(9) 0.00960(10) Uiso . . 1.000 C
C47 1.5518(5) -0.1872(2) 2.7570(10) 0.00960(10) Uiso . . 1.000 C
C48 1.6446(6) -0.2424(2) 2.779(2) 0.00960(10) Uiso . . 1.000 C
C53 1.3755(5) -0.1251(2) 2.5135(8) 0.00960(10) Uiso . . 1.000 C
C55 0.9913(5) 0.13670(10) 2.0918(10) 0.00960(10) Uiso . . 1.000 C
H2 0.8208(6) 0.1832(2) 1.8679(10) 0.00960(10) Uiso . . 1.000 H
H8 0.790(2) 0.3300(10) 1.761(2) 0.00960(10) Uiso . . 1.000 H
H12 0.989(3) 0.359(2) 1.658(2) 0.00960(10) Uiso . . 1.000 H
H14 1.1825(7) 0.4104(4) 2.0827(7) 0.00960(10) Uiso . . 1.000 H
H16 1.0213(8) 0.4771(4) 1.818(2) 0.00960(10) Uiso . . 1.000 H
H17 1.0802(7) 0.4494(4) 1.5570(10) 0.00960(10) Uiso . . 1.000 H
H19 1.2660(10) 0.4991(4) 1.999(2) 0.00960(10) Uiso . . 1.000 H
H20 1.2070(10) 0.5278(2) 1.715(2) 0.00960(10) Uiso . . 1.000 H
H22 1.4530(10) 0.4850(5) 1.738(2) 0.00960(10) Uiso . . 1.000 H
H23 1.3390(10) 0.4541(4) 1.5100(10) 0.00960(10) Uiso . . 1.000 H
H25 1.4443(7) 0.4155(5) 2.035(2) 0.00960(10) Uiso . . 1.000 H
H26 1.5026(5) 0.3878(5) 1.773(2) 0.00960(10) Uiso . . 1.000 H
H28 1.2579(8) 0.3648(3) 1.594(2) 0.00960(10) Uiso . . 1.000 H
H29 1.3170(10) 0.3368(2) 1.881(2) 0.00960(10) Uiso . . 1.000 H
H31 0.9982(6) 0.2595(2) 2.5467(8) 0.00960(10) Uiso . . 1.000 H
H33 1.1677(5) 0.1816(2) 2.6520(10) 0.00960(10) Uiso . . 1.000 H
H37 1.0451(10) 0.0319(3) 2.301(3) 0.00960(10) Uiso . . 1.000 H
H38 1.0930(9) 0.0454(3) 2.616(2) 0.00960(10) Uiso . . 1.000 H
H40 1.273(6) -0.0278(11) 2.321(4) 0.00960(10) Uiso . . 1.000 H
H46 1.6212(6) -0.1606(3) 3.1360(10) 0.00960(10) Uiso . . 1.000 H
H49 1.61(2) -0.2654(9) 2.610(10) 0.00960(10) Uiso . . 1.000 H
H50 1.7530(7) -0.237(2) 2.80(4) 0.00960(10) Uiso . . 1.000 H
H51 1.62(2) -0.262(3) 2.93(2) 0.00960(10) Uiso . . 1.000 H
H54 1.3112(6) -0.1153(2) 2.3520(10) 0.00960(10) Uiso . . 1.000 H
H56 0.9899(6) 0.1052(2) 1.9740(10) 0.00960(10) Uiso . . 1.000 H
H57 1.2604(9) 0.0750(3) 2.246(2) 0.00960(10) Uiso . . 1.000 H
H58 1.2821(7) 0.0942(2) 2.549(2) 0.00960(10) Uiso . . 1.000 H

loop_
_geom_angle_atom_site_label_1
_geom_angle_atom_site_label_2
_geom_angle_atom_site_label_3
_geom_angle
_geom_angle_publ_flag
O5 S4 O6 119.9(4) yes
O5 S4 N7 106.3(3) yes
O5 S4 C3 108.4(3) yes
O6 S4 N7 106.4(3) yes
O6 S4 C3 108.3(3) yes
N7 S4 C3 106.9(2) yes
S4 N7 C9 125.0(3) yes
C9 N11 C13 122.0(4) yes
C36 N39 C41 119.9(6) yes
C43 N44 C45 120.0(4) yes
C47 N52 C53 119.7(5) yes
S4 N7 H8 117.0(13) no
C9 N7 H8 118.0(13) no
C9 N11 H12 119(2) no
C13 N11 H12 119(2) no
C41 N39 H40 120(2) no
C36 N39 H40 120(2) no
C3 C1 C55 120.0(4) no
S4 C3 C30 120.0(3) yes
S4 C3 C1 120.0(3) yes
C1 C3 C30 120.0(3) no
O10 C9 N7 120.0(5) yes
O10 C9 N11 125.1(5) yes
N7 C9 N11 114.0(4) yes
N11 C13 C27 109.5(5) yes
C15 C13 C27 109.3(4) no
N11 C13 C15 109.5(5) yes
C13 C15 C18 109.6(4) no
C15 C18 C21 109.5(5) no
C18 C21 C24 109.5(5) no
C21 C24 C27 109.4(6) no
C13 C27 C24 109.5(5) no
C3 C30 C32 120.0(4) no
C30 C32 C34 120.0(4) no
C32 C34 C55 119.9(4) no
C32 C34 C35 120.0(4) no
C35 C34 C55 120.0(4) no
C34 C35 C36 112.9(4) no
N39 C36 C35 109.4(5) yes
N39 C41 C43 119.9(5) yes
O42 C41 N39 121.8(5) yes
O42 C41 C43 118.2(5) yes
N44 C43 C53 120.1(4) yes
N44 C43 C41 119.9(4) yes
C41 C43 C53 120.0(4) no
N44 C45 C47 119.9(4) yes
N52 C47 C45 120.0(5) yes
N52 C47 C48 119.9(6) yes
C45 C47 C48 120.0(5) no
N52 C53 C43 120.2(4) yes
C1 C55 C34 120.0(4) no
C3 C1 H2 120.0(4) no
C55 C1 H2 120.0(4) no
N11 C13 H14 109.5(6) no
C15 C13 H14 109.5(7) no
C27 C13 H14 109.6(6) no
C13 C15 H16 109.3(7) no
C13 C15 H17 109.5(7) no
C18 C15 H16 109.3(7) no
C18 C15 H17 109.5(6) no
H16 C15 H17 109.5(9) no
C15 C18 H19 109.5(8) no
C15 C18 H20 109.8(9) no
C21 C18 H19 109.3(9) no
C21 C18 H20 109.3(9) no
H19 C18 H20 109.4(9) no
C18 C21 H22 109.5(10) no
C18 C21 H23 109.2(8) no
C24 C21 H22 109.7(9) no
C24 C21 H23 109.5(10) no
H22 C21 H23 109.5(10) no
C21 C24 H25 109.4(11) no
C21 C24 H26 109.5(10) no
C27 C24 H25 109.6(8) no
C27 C24 H26 109.4(10) no
H25 C24 H26 109.6(10) no
C13 C27 H28 109.6(7) no
C13 C27 H29 109.1(7) no
C24 C27 H28 109.5(7) no
C24 C27 H29 109.6(8) no
H28 C27 H29 109.6(8) no
C3 C30 H31 120.0(5) no
C32 C30 H31 120.0(5) no
C30 C32 H33 120.0(5) no
C34 C32 H33 120.0(5) no
C34 C35 H57 109.5(6) no
C34 C35 H58 109.6(5) no
C36 C35 H57 109.4(7) no
C36 C35 H58 109.6(7) no
H57 C35 H58 105.5(8) no
N39 C36 H37 109.5(7) no
N39 C36 H38 109.5(8) no
C35 C36 H37 109.6(9) no
C35 C36 H38 109.4(7) no
H37 C36 H38 109.4(10) no
N44 C45 H46 120.0(6) no
C47 C45 H46 120.1(6) no
C47 C48 H49 108(6) no
C47 C48 H50 110(3) no
C47 C48 H51 108(7) no
H49 C48 H50 111(14) no
H49 C48 H51 107(8) no
H50 C48 H51 114(14) no
N52 C53 H54 119.9(5) no
C43 C53 H54 119.9(6) no
C1 C55 H56 120.0(6) no
C34 C55 H56 120.0(5) no

loop_
_geom_bond_atom_site_label_1
_geom_bond_atom_site_label_2
_geom_bond_site_symmetry_1
_geom_bond_site_symmetry_2
_geom_bond_distance
_geom_bond_publ_flag
S4 O5 . . 1.421(6) yes
S4 O6 . . 1.419(5) yes
S4 N7 . . 1.621(5) yes
S4 C3 . . 1.752(4) yes
O10 C9 . . 1.220(6) yes
O42 C41 . . 1.198(7) yes
N7 C9 . . 1.399(6) yes
N11 C9 . . 1.334(7) yes
N11 C13 . . 1.458(9) yes
N39 C36 . . 1.463(8) yes
N39 C41 . . 1.353(7) yes
N44 C43 . . 1.338(6) yes
N44 C45 . . 1.329(7) yes
N52 C47 . . 1.334(7) yes
N52 C53 . . 1.336(7) yes
N7 H8 . . 0.952(12) no
N11 H12 . . 0.951(15) no
N39 H40 . . 0.95(3) no
C1 C3 . . 1.372(4) no
C1 C55 . . 1.374(5) no
C3 C30 . . 1.374(5) no
C13 C27 . . 1.508(8) no
C13 C15 . . 1.505(7) no
C15 C18 . . 1.499(10) no
C18 C21 . . 1.503(11) no
C21 C24 . . 1.500(13) no
C24 C27 . . 1.509(9) no
C30 C32 . . 1.375(6) no
C32 C34 . . 1.373(7) no
C34 C35 . . 1.516(7) no
C34 C55 . . 1.374(7) no
C35 C36 . . 1.466(7) no
C41 C43 . . 1.483(7) no
C43 C53 . . 1.376(6) no
C45 C47 . . 1.389(7) no
C47 C48 . . 1.501(7) no
C1 H2 . . 0.950(6) no
C13 H14 . . 1.000(5) no
C15 H16 . . 1.001(10) no
C15 H17 . . 1.000(7) no
C18 H19 . . 1.000(11) no
C18 H20 . . 0.999(8) no
C21 H22 . . 0.992(13) no
C21 H23 . . 1.001(7) no
C24 H25 . . 1.001(14) no
C24 H26 . . 1.002(10) no
C27 H28 . . 1.001(11) no
C27 H29 . . 1.002(8) no
C30 H31 . . 0.950(6) no
C32 H33 . . 0.947(6) no
C35 H57 . . 1.003(10) no
C35 H58 . . 0.999(10) no
C36 H37 . . 1.000(16) no
C36 H38 . . 0.998(13) no
C45 H46 . . 0.948(7) no
C48 H49 . . 1.03(5) no
C48 H50 . . 1.00(6) no
C48 H51 . . 1.01(11) no
C53 H54 . . 0.950(7) no
C55 H56 . . 0.952(6) no

loop_
_geom_contact_atom_site_label_1
_geom_contact_atom_site_label_2
_geom_contact_distance
_geom_contact_site_symmetry_2
_geom_contact_publ_flag
O5 O10 2.829(8) . no
O5 N7 2.983(6) 1_556 no
O10 C27 3.313(8) 1_556 no
O10 C30 3.247(10) . no
O10 N11 2.978(6) 1_556 no
O10 C3 3.337(9) . no
O10 O5 2.829(8) . no
O42 C36 3.361(11) 1_556 no
O42 N44 2.743(8) . no
O42 N39 2.964(8) 1_556 no
O5 H12 2.65(3) 1_556 no
O5 H8 2.085(12) 1_556 no
O5 H31 2.568(7) . no
O6 H2 2.618(7) . no
O10 H14 2.447(10) . no
O10 H31 2.826(10) . no
O10 H17 2.782(12) 1_556 no
O10 H28 2.498(10) 1_556 no
O10 H12 2.146(14) 1_556 no
O42 H38 2.334(11) . no
O42 H40 2.17(2) 1_556 no
O42 H57 2.679(10) 1_556 no
N7 O5 2.983(6) 1_554 no
N11 O10 2.978(6) 1_554 no
N39 O42 2.964(8) 1_554 no
N44 C53 3.261(6) 1_556 no
N44 O42 2.743(8) . no
N44 N52 2.719(7) . no
N52 C45 3.270(7) 1_554 no
N52 N44 2.719(7) . no
N39 H54 2.601(7) . no
N44 H54 2.786(7) 1_556 no
N52 H46 2.796(7) 1_554 no
C3 O10 3.337(9) . no
C15 C15 3.571(7) 2_768 no
C27 O10 3.313(8) 1_554 no
C30 O10 3.247(10) . no
C36 O42 3.361(11) 1_554 no
C45 C53 3.509(6) 1_556 no
C45 N52 3.270(7) 1_556 no
C53 N44 3.261(6) 1_554 no
C53 C45 3.509(6) 1_554 no
C1 H54 2.992(6) 2_759 no
C15 H17 3.025(10) 2_768 no
C15 H16 3.029(11) 2_769 no
C36 H56 3.016(10) . no
C53 H40 2.62(3) . no
C53 H2 2.832(7) 2_759 no
C55 H37 2.776(9) . no
H2 O6 2.618(7) . no
H2 C53 2.832(7) 2_759 no
H2 H54 2.278(7) 2_759 no
H8 O5 2.085(12) 1_554 no
H8 H12 2.19(4) . no
H12 O5 2.65(3) 1_554 no
H12 O10 2.146(14) 1_554 no
H12 H8 2.19(4) . no
H12 H17 2.55(4) . no
H12 H28 2.57(3) . no
H12 H31 2.45(5) 1_554 no
H14 O10 2.447(10) . no
H14 H19 2.453(13) . no
H14 H25 2.472(10) . no
H16 C15 3.029(11) 2_769 no
H16 H16 2.214(14) 2_769 no
H17 O10 2.782(12) 1_554 no
H17 H12 2.55(4) . no
H17 H23 2.443(11) . no
H17 H28 2.463(12) . no
H17 C15 3.025(10) 2_768 no
H19 H14 2.453(13) . no
H19 H25 2.447(14) . no
H23 H17 2.443(11) . no
H23 H28 2.457(12) . no
H25 H14 2.472(10) . no
H25 H19 2.447(14) . no
H28 O10 2.498(10) 1_554 no
H28 H12 2.57(3) . no
H28 H17 2.463(12) . no
H28 H23 2.457(12) . no
H31 O5 2.568(7) . no
H31 O10 2.826(10) . no
H31 H12 2.45(5) 1_556 no
H33 H58 2.340(7) . no
H37 C55 2.776(9) . no
H37 H56 2.467(13) . no
H38 O42 2.334(11) . no
H38 H56 2.551(10) 1_556 no
H40 O42 2.17(2) 1_554 no
H40 C53 2.62(3) . no
H40 H54 2.12(3) . no
H40 H57 2.53(3) . no
H46 N52 2.796(7) 1_556 no
H54 N39 2.601(7) . no
H54 N44 2.786(7) 1_554 no
H54 H40 2.12(3) . no
H54 C1 2.992(6) 2_759 no
H54 H2 2.278(7) 2_759 no
H56 C36 3.016(10) . no
H56 H37 2.467(13) . no
H56 H38 2.551(10) 1_554 no
H57 O42 2.679(10) 1_554 no
H57 H40 2.53(3) . no
H58 H33 2.340(7) . no

loop_
_geom_hbond_atom_site_label_D
_geom_hbond_atom_site_label_H
_geom_hbond_atom_site_label_A
_geom_hbond_site_symmetry_A
_geom_hbond_distance_DH
_geom_hbond_distance_HA
_geom_hbond_distance_DA
_geom_hbond_angle_DHA
_geom_hbond_publ_flag
N7 H8 O5 1_554 0.952(12) 2.085(12) 2.983(6) 156.7(18) yes
N11 H12 O10 1_554 0.951(15) 2.146(14) 2.978(6) 145(2) yes
N39 H40 O42 1_554 0.95(3) 2.17(2) 2.964(8) 141(3) yes
C13 H14 O10 . 1.000(5) 2.447(10) 2.837(7) 102.5(6) yes
C27 H28 O10 1_554 1.001(11) 2.498(10) 3.313(8) 138.3(7) yes
C30 H31 O5 . 0.950(6) 2.568(7) 2.924(7) 102.5(4) yes
C36 H38 O42 . 0.998(13) 2.334(11) 2.733(10) 102.7(7) yes

loop_
_geom_torsion_atom_site_label_1
_geom_torsion_atom_site_label_2
_geom_torsion_atom_site_label_3
_geom_torsion_atom_site_label_4
_geom_torsion
_geom_torsion_publ_flag
O5 S4 N7 C9 48.6(5) no
O6 S4 N7 C9 177.4(4) no
C3 S4 N7 C9 -67.0(5) no
O6 S4 C3 C30 -151.2(4) no
N7 S4 C3 C30 94.5(4) no
N7 S4 C3 C1 -87.1(4) no
O5 S4 C3 C1 158.7(4) no
O6 S4 C3 C1 27.2(5) no
O5 S4 C3 C30 -19.7(5) no
S4 N7 C9 O10 -5.9(8) no
S4 N7 C9 N11 163.8(5) no
C9 N11 C13 C27 120.4(7) no
C9 N11 C13 C15 -119.9(7) no
C13 N11 C9 N7 173.8(6) no
C13 N11 C9 O10 -17.2(12) no
C36 N39 C41 O42 -10.2(10) no
C36 N39 C41 C43 173.3(5) no
C41 N39 C36 C35 111.2(8) no
C45 N44 C43 C41 179.7(4) no
C45 N44 C43 C53 3.2(7) no
C43 N44 C45 C47 -1.9(7) no
C53 N52 C47 C48 178.8(5) no
C53 N52 C47 C45 1.4(7) no
C47 N52 C53 C43 -0.1(7) no
C55 C1 C3 C30 -0.9(6) no
C3 C1 C55 C34 -0.9(7) no
C55 C1 C3 S4 -179.3(3) no
C1 C3 C30 C32 1.3(6) no
S4 C3 C30 C32 179.7(3) no
N11 C13 C27 C24 179.5(5) no
C15 C13 C27 C24 59.6(6) no
C27 C13 C15 C18 -60.0(5) no
N11 C13 C15 C18 -179.9(4) no
C13 C15 C18 C21 60.3(5) no
C15 C18 C21 C24 -60.3(6) no
C18 C21 C24 C27 60.0(8) no
C21 C24 C27 C13 -59.8(7) no
C3 C30 C32 C34 0.1(6) no
C30 C32 C34 C55 -1.8(6) no
C30 C32 C34 C35 -179.2(4) no
C35 C34 C55 C1 179.6(4) no
C32 C34 C35 C36 110.6(6) no
C32 C34 C55 C1 2.3(7) no
C55 C34 C35 C36 -66.7(7) no
C34 C35 C36 N39 170.8(5) no
N39 C41 C43 N44 157.2(5) no
O42 C41 C43 C53 157.2(6) no
N39 C41 C43 C53 -26.2(7) no
O42 C41 C43 N44 -19.4(8) no
N44 C43 C53 N52 -2.2(7) no
C41 C43 C53 N52 -178.8(4) no
N44 C45 C47 C48 -177.9(5) no
N44 C45 C47 N52 -0.4(7) no

loop_
_cod_related_entry_id
_cod_related_entry_database
_cod_related_entry_code
1 ChemSpider 3359
